data_4500935
loop_
_publ_author_name
'Thu\'ery, Pierre'

_publ_section_title
;
 Uranyl--Alkali Metal Ion Heterometallic Complexes with Cucurbit[6]uril
 and a Sulfonated Catechol
;
_journal_issue 7
_journal_name_full 'Crystal Growth &amp; Design'
_journal_page_first 3282
_journal_paper_doi 10.1021/cg2005375
_journal_volume 11
_journal_year 2011
_chemical_formula_sum 'C72 H112 Cs4 N56 O84 U6'
_chemical_formula_weight 5053.90
_space_group_IT_number 2
_symmetry_cell_setting triclinic
_symmetry_space_group_name_Hall '-P 1'
_symmetry_space_group_name_H-M 'P -1'
_atom_sites_solution_hydrogens geom
_atom_sites_solution_primary direct
_atom_sites_solution_secondary difmap
_audit_creation_method SHELXL-97
_cell_angle_alpha 69.0525(5)
_cell_angle_beta 89.3447(5)
_cell_angle_gamma 88.9214(11)
_cell_formula_units_Z 1
_cell_length_a 13.4555(2)
_cell_length_b 15.2340(2)
_cell_length_c 17.7989(3)
_cell_measurement_reflns_used 187069
_cell_measurement_temperature 150(2)
_cell_measurement_theta_max 25.68
_cell_measurement_theta_min 2.36
_cell_volume 3406.66(9)
_computing_cell_refinement 'HKL2000 (Otwinowski & Minor, 1997)'
_computing_data_collection 'COLLECT (Nonius, 1998)'
_computing_data_reduction 'HKL2000 (Otwinowski & Minor, 1997)'
_computing_molecular_graphics 'SHELXTL (Sheldrick, 2008)'
_computing_publication_material 'SHELXTL (Sheldrick, 2008); PLATON (Spek, 2003)'
_computing_structure_refinement 'SHELXL-97 (Sheldrick, 2008)'
_computing_structure_solution 'SHELXS-97 (Sheldrick, 2008)'
_diffrn_ambient_temperature 150(2)
_diffrn_measured_fraction_theta_full 0.997
_diffrn_measured_fraction_theta_max 0.997
_diffrn_measurement_device_type 'Nonius Kappa-CCD area-detector diffractometer'
_diffrn_measurement_method 'two \f and eleven \w scans with 1\% steps (1411 frames)'
_diffrn_radiation_monochromator graphite
_diffrn_radiation_source 'fine-focus sealed tube'
_diffrn_radiation_type MoK\a
_diffrn_radiation_wavelength 0.71073
_diffrn_reflns_av_R_equivalents 0.0515
_diffrn_reflns_av_sigmaI/netI 0.0549
_diffrn_reflns_limit_h_max 16
_diffrn_reflns_limit_h_min -16
_diffrn_reflns_limit_k_max 18
_diffrn_reflns_limit_k_min -18
_diffrn_reflns_limit_l_max 21
_diffrn_reflns_limit_l_min -21
_diffrn_reflns_number 187069
_diffrn_reflns_theta_full 25.68
_diffrn_reflns_theta_max 25.68
_diffrn_reflns_theta_min 2.36
_diffrn_standards_decay_% 0
_diffrn_standards_interval_time 0
_diffrn_standards_number 0
_exptl_absorpt_coefficient_mu 8.291
_exptl_absorpt_correction_T_max 0.661
_exptl_absorpt_correction_T_min 0.422
_exptl_absorpt_correction_type multi-scan
_exptl_absorpt_process_details 'SCALEPACK (Otwinowski & Minor, 1997)'
_exptl_crystal_colour 'translucent light yellow'
_exptl_crystal_density_diffrn 2.469
_exptl_crystal_density_method 'not measured'
_exptl_crystal_description platelet
_exptl_crystal_F_000 2380
_exptl_crystal_size_max 0.12
_exptl_crystal_size_mid 0.12
_exptl_crystal_size_min 0.05
_refine_diff_density_max 6.870
_refine_diff_density_min -4.381
_refine_diff_density_rms 0.244
_refine_ls_extinction_method none
_refine_ls_goodness_of_fit_ref 1.032
_refine_ls_hydrogen_treatment constr
_refine_ls_matrix_type full
_refine_ls_number_parameters 1033
_refine_ls_number_reflns 12898
_refine_ls_number_restraints 62
_refine_ls_restrained_S_all 1.032
_refine_ls_R_factor_all 0.0519
_refine_ls_R_factor_gt 0.0464
_refine_ls_shift/su_max 0.002
_refine_ls_shift/su_mean 0.000
_refine_ls_structure_factor_coef Fsqd
_refine_ls_weighting_details 'calc w=1/[\s^2^(Fo^2^)+(0.0713P)^2^+42.5293P] where P=(Fo^2^+2Fc^2^)/3'
_refine_ls_weighting_scheme calc
_refine_ls_wR_factor_gt 0.1356
_refine_ls_wR_factor_ref 0.1396
_reflns_number_gt 11586
_reflns_number_total 12898
_reflns_threshold_expression >2sigma(I)
_cod_data_source_file cg2005375_si_002.cif
_cod_data_source_block 4
_cod_database_code 4500935

loop_
_symmetry_equiv_pos_as_xyz
'x, y, z'
'-x, -y, -z'

loop_
_atom_site_label
_atom_site_type_symbol
_atom_site_fract_x
_atom_site_fract_y
_atom_site_fract_z
_atom_site_U_iso_or_equiv
_atom_site_adp_type
_atom_site_occupancy
_atom_site_symmetry_multiplicity
_atom_site_calc_flag
_atom_site_refinement_flags
U1 U 0.98283(3) 0.40057(3) 0.45854(2) 0.02998(11) Uani 1 1 d .
U2 U 0.52013(2) 0.07756(2) 0.062261(18) 0.01901(9) Uani 1 1 d .
U3 U 0.36249(2) 0.45956(2) 0.018699(18) 0.02166(10) Uani 1 1 d .
Cs1 Cs 0.69541(8) 0.59040(7) 0.46012(6) 0.0654(3) Uani 1 1 d D
Cs2 Cs 0.79832(5) 0.02580(5) -0.08182(4) 0.04049(17) Uani 1 1 d .
O1 O 0.9742(6) 0.4808(6) 0.3588(4) 0.0440(19) Uani 1 1 d .
O2 O 0.9940(5) 0.3164(5) 0.5574(4) 0.0359(16) Uani 1 1 d .
O3 O 0.5306(5) 0.1759(4) -0.0276(4) 0.0264(13) Uani 1 1 d .
O4 O 0.5042(4) -0.0245(4) 0.1484(4) 0.0257(13) Uani 1 1 d .
O5 O 0.3814(5) 0.3721(5) -0.0250(4) 0.0280(14) Uani 1 1 d .
O6 O 0.3353(5) 0.5474(5) 0.0606(4) 0.0290(14) Uani 1 1 d .
O7 O 0.8038(5) 0.3717(4) 0.4594(3) 0.0254(13) Uani 1 1 d .
O8 O 0.3892(5) 0.2264(5) 0.5094(4) 0.0338(15) Uani 1 1 d .
O9 O 0.7778(5) 0.4016(4) 0.6380(4) 0.0264(13) Uani 1 1 d .
O10 O 0.3734(5) 0.2425(4) 0.6865(4) 0.0280(14) Uani 1 1 d .
O11 O 0.6962(5) 0.5981(5) 0.6611(5) 0.0398(17) Uani 1 1 d .
O12 O 0.2799(5) 0.4424(4) 0.7032(4) 0.0271(14) Uani 1 1 d .
O13 O 0.9035(5) 0.5006(5) 0.5142(4) 0.0348(16) Uani 1 1 d .
H13 H 0.8784 0.4634 0.5580 0.042 Uiso 1 1 d R
O14 O 1.1418(7) 0.3421(6) 0.4308(6) 0.059(2) Uani 1 1 d .
H14A H 1.1929 0.3716 0.3925 0.071 Uiso 1 1 d R
H14B H 1.1609 0.2911 0.4617 0.071 Uiso 1 1 d R
O15 O 0.9507(7) 0.2680(6) 0.4137(6) 0.057(2) Uani 1 1 d .
H15A H 0.9800 0.2615 0.3753 0.069 Uiso 1 1 d R
H15B H 0.9183 0.2212 0.4419 0.069 Uiso 1 1 d R
O16 O 0.6987(4) 0.0804(4) 0.0833(3) 0.0202(12) Uani 1 1 d .
O17 O 1.1104(5) 0.0569(5) 0.2141(4) 0.0346(16) Uani 1 1 d .
O18 O 0.7841(4) 0.2380(4) -0.0949(4) 0.0249(13) Uani 1 1 d .
O19 O 1.1900(5) 0.2131(5) 0.0410(4) 0.0303(14) Uani 1 1 d .
O20 O 0.8748(5) 0.1692(5) -0.2404(4) 0.0286(14) Uani 1 1 d .
O21 O 1.2830(5) 0.1469(4) -0.1081(4) 0.0268(14) Uani 1 1 d .
O22 O 0.5973(4) -0.0202(4) 0.0020(3) 0.0216(12) Uani 1 1 d .
H22 H 0.6234 -0.0709 0.0467 0.026 Uiso 1 1 d R
O23 O 0.3673(5) 0.1352(5) 0.1020(4) 0.0318(15) Uani 1 1 d .
H23A H 0.3260 0.1720 0.0701 0.038 Uiso 1 1 d R
H23B H 0.3407 0.1125 0.1532 0.038 Uiso 1 1 d R
O24 O 0.5637(6) 0.2304(8) 0.1043(6) 0.064(3) Uani 1 1 d .
O25 O 0.5582(7) 0.1068(6) 0.2040(8) 0.074(3) Uani 1 1 d .
O26 O 0.6203(7) 0.2303(7) 0.2185(5) 0.055(2) Uani 1 1 d .
O27 O 0.3810(5) 0.3362(5) 0.1588(4) 0.0373(17) Uani 1 1 d .
O28 O 0.2299(5) 0.3650(5) 0.1164(4) 0.0337(15) Uani 1 1 d .
O29 O 0.2591(6) 0.2610(5) 0.2353(4) 0.045(2) Uani 1 1 d .
O30 O 0.1806(5) 0.4762(5) -0.0299(4) 0.0292(14) Uani 1 1 d .
O31 O 0.2866(5) 0.5563(5) -0.1162(4) 0.0302(14) Uani 1 1 d .
O32 O 0.1308(5) 0.5627(5) -0.1495(4) 0.0382(17) Uani 1 1 d .
O33 O 0.5253(4) 0.4346(5) 0.0656(3) 0.0258(13) Uani 1 1 d .
H33 H 0.5488 0.3856 0.0830 0.031 Uiso 1 1 d R
O34A O 0.4917(17) 0.531(3) 0.535(3) 0.073(6) Uani 0.25 1 d PDU
O34B O 0.523(2) 0.458(3) 0.526(3) 0.072(6) Uani 0.25 1 d PDU
O35A O 0.978(3) 0.004(3) 0.029(2) 0.069(6) Uani 0.25 1 d PU
O35B O 0.988(3) -0.065(3) 0.029(3) 0.070(6) Uani 0.25 1 d PU
O36 O 1.0837(14) -0.0491(13) 0.5718(11) 0.135(6) Uani 1 1 d U
O37 O 1.1198(11) -0.1037(9) 0.4802(8) 0.099(4) Uani 1 1 d .
O38 O 1.1644(12) 0.0449(9) 0.4576(9) 0.111(5) Uani 1 1 d .
O39 O 1.1966(7) 0.1743(7) 0.5305(6) 0.062(2) Uani 1 1 d .
H39A H 1.2629 0.1680 0.5392 0.074 Uiso 1 1 d R
H39B H 1.1671 0.1314 0.5062 0.074 Uiso 1 1 d R
O40 O 1.0724(8) 0.1975(8) 0.3266(6) 0.072(3) Uani 1 1 d .
O41 O 0.3053(6) 0.0425(6) 0.2508(5) 0.054(2) Uani 1 1 d .
H41A H 0.2439 0.0495 0.2493 0.064 Uiso 1 1 d R
H41B H 0.3259 0.0885 0.2734 0.064 Uiso 1 1 d R
O42 O 1.3620(15) 0.0645(10) 0.3952(10) 0.055(4) Uani 0.50 1 d PU
H42A H 1.3293 0.0669 0.4407 0.066 Uiso 0.50 1 d PR
H42B H 1.4219 0.0510 0.4086 0.066 Uiso 0.50 1 d PR
O43 O 1.5000 0.0000 0.5000 0.130(7) Uani 1 2 d SU
O44 O 0.6481(15) 0.0281(13) 0.3683(12) 0.148(7) Uani 1 1 d .
N1 N 0.6930(5) 0.3008(5) 0.4030(4) 0.0215(15) Uani 1 1 d .
N2 N 0.7162(5) 0.2416(5) 0.5335(4) 0.0200(14) Uani 1 1 d .
N3 N 0.5492(5) 0.1794(5) 0.5547(4) 0.0231(15) Uani 1 1 d .
N4 N 0.5229(6) 0.2413(5) 0.4236(4) 0.0241(15) Uani 1 1 d .
N5 N 0.6988(5) 0.2599(5) 0.6619(4) 0.0210(14) Uani 1 1 d .
N6 N 0.6641(5) 0.3426(5) 0.7395(4) 0.0227(15) Uani 1 1 d .
N7 N 0.4963(5) 0.2774(5) 0.7599(4) 0.0245(15) Uani 1 1 d .
N8 N 0.5366(5) 0.1897(5) 0.6870(4) 0.0218(15) Uani 1 1 d .
N9 N 0.5997(5) 0.4865(5) 0.7514(4) 0.0231(15) Uani 1 1 d .
N10 N 0.5370(5) 0.6294(5) 0.6915(4) 0.0236(15) Uani 1 1 d .
N11 N 0.3685(5) 0.5678(5) 0.7100(4) 0.0179(14) Uani 1 1 d .
N12 N 0.4325(5) 0.4235(5) 0.7665(4) 0.0217(15) Uani 1 1 d .
N13 N 0.7821(5) 0.0222(5) 0.2039(4) 0.0197(14) Uani 1 1 d .
N14 N 0.8082(5) 0.1686(5) 0.1237(4) 0.0215(15) Uani 1 1 d .
N15 N 0.9747(5) 0.1588(5) 0.1769(4) 0.0238(15) Uani 1 1 d .
N16 N 0.9509(5) 0.0120(5) 0.2565(4) 0.0233(15) Uani 1 1 d .
N17 N 0.8695(5) 0.2814(5) -0.0020(4) 0.0219(15) Uani 1 1 d .
N18 N 0.9314(5) 0.3198(5) -0.1257(4) 0.0229(15) Uani 1 1 d .
N19 N 1.0967(5) 0.3042(5) -0.0690(4) 0.0234(15) Uani 1 1 d .
N20 N 1.0352(5) 0.2760(5) 0.0528(4) 0.0239(15) Uani 1 1 d .
N21 N 0.9987(5) 0.2656(5) -0.2287(4) 0.0254(16) Uani 1 1 d .
N22 N 1.0377(5) 0.1542(5) -0.2781(4) 0.0236(15) Uani 1 1 d .
N23 N 1.2013(5) 0.1415(5) -0.2199(4) 0.0225(15) Uani 1 1 d .
N24 N 1.1670(5) 0.2575(5) -0.1763(4) 0.0213(15) Uani 1 1 d .
N25 N 0.5809(7) 0.1912(7) 0.1769(7) 0.045(2) Uani 1 1 d .
N26 N 0.2877(6) 0.3185(6) 0.1729(5) 0.0316(18) Uani 1 1 d .
N27 N 0.1966(6) 0.5326(5) -0.1006(5) 0.0266(16) Uani 1 1 d .
N28 N 1.1289(12) -0.0410(11) 0.5030(10) 0.085(4) Uani 1 1 d .
C1 C 0.7429(6) 0.3099(5) 0.4653(5) 0.0185(16) Uani 1 1 d .
C2 C 0.6274(7) 0.2197(6) 0.4282(5) 0.0218(18) Uani 1 1 d .
H2 H 0.6446 0.1753 0.4014 0.026 Uiso 1 1 calc R
C3 C 0.6459(7) 0.1761(6) 0.5205(5) 0.0216(17) Uani 1 1 d .
H3 H 0.6731 0.1120 0.5370 0.026 Uiso 1 1 calc R
C4 C 0.4780(7) 0.2165(6) 0.4975(5) 0.0256(19) Uani 1 1 d .
C5 C 0.7608(6) 0.2258(6) 0.6114(5) 0.0212(17) Uani 1 1 d .
H5A H 0.7733 0.1590 0.6385 0.025 Uiso 1 1 calc R
H5B H 0.8243 0.2572 0.6033 0.025 Uiso 1 1 calc R
C6 C 0.5229(7) 0.1334(6) 0.6389(5) 0.0248(18) Uani 1 1 d .
H6A H 0.4537 0.1153 0.6425 0.030 Uiso 1 1 calc R
H6B H 0.5627 0.0763 0.6610 0.030 Uiso 1 1 calc R
C7 C 0.7194(6) 0.3411(6) 0.6764(5) 0.0221(17) Uani 1 1 d .
C8 C 0.6299(6) 0.2007(6) 0.7208(5) 0.0207(17) Uani 1 1 d .
H8 H 0.6603 0.1398 0.7522 0.025 Uiso 1 1 calc R
C9 C 0.6028(6) 0.2587(6) 0.7742(5) 0.0211(17) Uani 1 1 d .
H9 H 0.6176 0.2244 0.8311 0.025 Uiso 1 1 calc R
C10 C 0.4592(7) 0.2376(6) 0.7084(5) 0.0228(18) Uani 1 1 d .
C11 C 0.6739(7) 0.4130(6) 0.7760(5) 0.0248(18) Uani 1 1 d .
H11A H 0.6706 0.3823 0.8340 0.030 Uiso 1 1 calc R
H11B H 0.7390 0.4410 0.7626 0.030 Uiso 1 1 calc R
C12 C 0.4331(7) 0.3227(6) 0.8010(5) 0.0226(17) Uani 1 1 d .
H12A H 0.4544 0.3034 0.8565 0.027 Uiso 1 1 calc R
H12B H 0.3658 0.3010 0.8011 0.027 Uiso 1 1 calc R
C13 C 0.6186(7) 0.5741(6) 0.6974(5) 0.0270(19) Uani 1 1 d .
C14 C 0.5025(6) 0.4807(6) 0.7884(5) 0.0215(17) Uani 1 1 d .
H14 H 0.5072 0.4627 0.8470 0.026 Uiso 1 1 calc R
C15 C 0.4591(6) 0.5817(6) 0.7485(5) 0.0205(17) Uani 1 1 d .
H15 H 0.4454 0.6119 0.7878 0.025 Uiso 1 1 calc R
C16 C 0.3532(6) 0.4744(6) 0.7242(5) 0.0217(17) Uani 1 1 d .
C17 C 0.5363(7) 0.7297(6) 0.6504(5) 0.026(2) Uani 1 1 d .
H17A H 0.6040 0.7507 0.6370 0.032 Uiso 1 1 calc R
H17B H 0.5092 0.7598 0.6860 0.032 Uiso 1 1 calc R
C18 C 0.2914(6) 0.6382(6) 0.6815(5) 0.0223(17) Uani 1 1 d .
H18A H 0.2891 0.6764 0.7149 0.027 Uiso 1 1 calc R
H18B H 0.2278 0.6076 0.6865 0.027 Uiso 1 1 calc R
C19 C 0.7590(6) 0.0890(6) 0.1334(5) 0.0181(16) Uani 1 1 d .
C20 C 0.8533(7) 0.0540(6) 0.2499(5) 0.0222(17) Uani 1 1 d .
H20 H 0.8264 0.0501 0.3024 0.027 Uiso 1 1 calc R
C21 C 0.8712(6) 0.1584(6) 0.1931(5) 0.0197(17) Uani 1 1 d .
H21 H 0.8525 0.2034 0.2189 0.024 Uiso 1 1 calc R
C22 C 1.0208(7) 0.0741(6) 0.2157(5) 0.0245(18) Uani 1 1 d .
C23 C 0.7904(6) 0.2568(6) 0.0588(5) 0.0204(17) Uani 1 1 d .
H23C H 0.7836 0.3064 0.0809 0.025 Uiso 1 1 calc R
H23D H 0.7281 0.2535 0.0331 0.025 Uiso 1 1 calc R
C24 C 1.0322(7) 0.2446(6) 0.1391(5) 0.0264(19) Uani 1 1 d .
H24A H 1.0036 0.2943 0.1549 0.032 Uiso 1 1 calc R
H24B H 1.0997 0.2331 0.1593 0.032 Uiso 1 1 calc R
C25 C 0.8544(6) 0.2739(6) -0.0761(5) 0.0223(17) Uani 1 1 d .
C26 C 0.9572(6) 0.3313(6) 0.0011(5) 0.0206(17) Uani 1 1 d .
H26 H 0.9415 0.3884 0.0124 0.025 Uiso 1 1 calc R
C27 C 1.0041(6) 0.3549(6) -0.0847(5) 0.0211(17) Uani 1 1 d .
H27 H 1.0137 0.4226 -0.1116 0.025 Uiso 1 1 calc R
C28 C 1.1146(7) 0.2592(6) 0.0107(5) 0.0250(18) Uani 1 1 d .
C29 C 0.9356(7) 0.3324(7) -0.2100(5) 0.0265(19) Uani 1 1 d .
H29A H 0.8688 0.3280 -0.2282 0.032 Uiso 1 1 calc R
H29B H 0.9589 0.3952 -0.2400 0.032 Uiso 1 1 calc R
C30 C 1.1743(6) 0.3176(6) -0.1290(5) 0.0227(17) Uani 1 1 d .
H30A H 1.2381 0.3060 -0.1021 0.027 Uiso 1 1 calc R
H30B H 1.1724 0.3826 -0.1651 0.027 Uiso 1 1 calc R
C31 C 0.9604(7) 0.1928(6) -0.2479(5) 0.0244(19) Uani 1 1 d .
C32 C 1.1034(6) 0.2796(6) -0.2471(5) 0.0199(17) Uani 1 1 d .
H32 H 1.1167 0.3418 -0.2872 0.024 Uiso 1 1 calc R
C33 C 1.1308(6) 0.1993(6) -0.2782(5) 0.0221(17) Uani 1 1 d .
H33A H 1.1601 0.2238 -0.3323 0.026 Uiso 1 1 calc R
C34 C 1.2216(6) 0.1789(5) -0.1620(5) 0.0190(16) Uani 1 1 d .
C35 C 1.0236(7) 0.0826(6) -0.3111(5) 0.0249(18) Uani 1 1 d .
H35A H 1.0639 0.0967 -0.3595 0.030 Uiso 1 1 calc R
H35B H 0.9546 0.0840 -0.3266 0.030 Uiso 1 1 calc R
C36 C 1.2626(6) 0.0697(5) -0.2333(5) 0.0188(16) Uani 1 1 d .
H36A H 1.3260 0.0661 -0.2069 0.023 Uiso 1 1 calc R
H36B H 1.2753 0.0875 -0.2906 0.023 Uiso 1 1 calc R

loop_
_atom_site_aniso_label
_atom_site_aniso_U_11
_atom_site_aniso_U_22
_atom_site_aniso_U_33
_atom_site_aniso_U_23
_atom_site_aniso_U_13
_atom_site_aniso_U_12
U1 0.0256(2) 0.0329(2) 0.02580(18) -0.00348(14) 0.00158(14) -0.00491(14)
U2 0.01566(17) 0.02150(17) 0.01935(16) -0.00650(12) -0.00275(12) -0.00185(12)
U3 0.01789(17) 0.02987(18) 0.02015(16) -0.01224(13) 0.00172(12) -0.00698(13)
Cs1 0.0702(6) 0.0661(5) 0.0623(5) -0.0261(4) -0.0227(4) 0.0167(4)
Cs2 0.0341(4) 0.0431(4) 0.0435(4) -0.0144(3) 0.0065(3) -0.0083(3)
O1 0.042(4) 0.051(4) 0.026(3) 0.003(3) 0.000(3) -0.011(4)
O2 0.030(4) 0.035(4) 0.033(4) 0.000(3) 0.001(3) -0.002(3)
O3 0.026(3) 0.025(3) 0.025(3) -0.006(2) -0.005(3) -0.002(3)
O4 0.014(3) 0.034(3) 0.022(3) -0.002(3) 0.000(2) -0.001(2)
O5 0.027(3) 0.036(4) 0.029(3) -0.022(3) -0.001(3) 0.001(3)
O6 0.030(4) 0.036(4) 0.028(3) -0.019(3) 0.006(3) -0.009(3)
O7 0.026(3) 0.028(3) 0.022(3) -0.008(2) -0.003(2) -0.007(3)
O8 0.022(3) 0.044(4) 0.031(3) -0.008(3) 0.002(3) -0.008(3)
O9 0.027(3) 0.029(3) 0.025(3) -0.011(3) 0.007(3) -0.010(3)
O10 0.019(3) 0.027(3) 0.035(3) -0.007(3) 0.000(3) -0.005(3)
O11 0.024(4) 0.036(4) 0.052(4) -0.007(3) 0.016(3) -0.006(3)
O12 0.022(3) 0.025(3) 0.031(3) -0.006(3) -0.003(3) -0.006(3)
O13 0.021(3) 0.041(4) 0.035(4) -0.004(3) 0.002(3) -0.009(3)
O14 0.051(5) 0.052(5) 0.065(6) -0.010(4) 0.031(4) 0.000(4)
O15 0.049(5) 0.064(6) 0.066(6) -0.032(5) 0.007(4) -0.003(4)
O16 0.013(3) 0.025(3) 0.021(3) -0.006(2) -0.003(2) -0.003(2)
O17 0.016(3) 0.038(4) 0.045(4) -0.009(3) -0.004(3) -0.002(3)
O18 0.019(3) 0.028(3) 0.028(3) -0.010(3) -0.005(2) -0.002(3)
O19 0.016(3) 0.036(4) 0.034(3) -0.006(3) -0.002(3) 0.003(3)
O20 0.018(3) 0.040(4) 0.023(3) -0.005(3) -0.002(2) -0.004(3)
O21 0.025(3) 0.023(3) 0.032(3) -0.009(3) -0.006(3) 0.002(3)
O22 0.020(3) 0.024(3) 0.025(3) -0.013(2) -0.005(2) 0.001(2)
O23 0.020(3) 0.037(4) 0.040(4) -0.015(3) -0.002(3) 0.008(3)
O24 0.032(5) 0.122(9) 0.058(6) -0.057(6) -0.004(4) 0.005(5)
O25 0.055(6) 0.037(5) 0.128(9) -0.028(5) -0.014(6) -0.003(4)
O26 0.049(5) 0.079(6) 0.063(5) -0.054(5) 0.007(4) -0.016(4)
O27 0.025(4) 0.051(4) 0.029(3) -0.006(3) -0.001(3) -0.012(3)
O28 0.025(3) 0.042(4) 0.031(3) -0.008(3) 0.002(3) -0.014(3)
O29 0.038(4) 0.053(5) 0.034(4) -0.001(3) 0.003(3) -0.018(4)
O30 0.017(3) 0.041(4) 0.029(3) -0.012(3) 0.003(3) -0.006(3)
O31 0.022(3) 0.043(4) 0.026(3) -0.012(3) 0.002(3) -0.010(3)
O32 0.027(4) 0.039(4) 0.046(4) -0.012(3) -0.009(3) -0.002(3)
O33 0.020(3) 0.035(3) 0.020(3) -0.006(3) -0.001(2) -0.006(3)
O34A 0.069(8) 0.074(8) 0.075(8) -0.024(5) -0.001(5) -0.006(5)
O34B 0.065(7) 0.073(7) 0.074(7) -0.023(5) -0.003(5) -0.004(5)
O35A 0.060(7) 0.073(7) 0.072(7) -0.024(5) -0.009(5) -0.004(5)
O35B 0.061(8) 0.074(8) 0.073(8) -0.023(5) -0.010(5) -0.005(5)
O36 0.140(10) 0.152(10) 0.124(9) -0.063(8) 0.014(7) -0.011(8)
O37 0.136(12) 0.078(8) 0.105(10) -0.061(8) 0.033(8) -0.024(8)
O38 0.130(13) 0.072(8) 0.114(11) -0.013(7) -0.016(9) -0.006(8)
O39 0.040(5) 0.074(6) 0.077(6) -0.034(5) 0.012(4) -0.012(4)
O40 0.080(7) 0.090(7) 0.055(6) -0.036(5) 0.019(5) -0.009(6)
O41 0.028(4) 0.063(5) 0.063(5) -0.015(4) 0.000(4) 0.006(4)
O42 0.083(9) 0.030(6) 0.058(8) -0.023(6) 0.026(7) -0.012(6)
O43 0.164(12) 0.110(10) 0.140(11) -0.074(9) -0.003(8) -0.019(8)
O44 0.163(17) 0.129(14) 0.188(18) -0.099(13) -0.058(14) 0.017(12)
N1 0.021(4) 0.022(4) 0.020(3) -0.004(3) -0.003(3) -0.005(3)
N2 0.018(4) 0.022(3) 0.019(3) -0.007(3) -0.002(3) -0.006(3)
N3 0.020(4) 0.030(4) 0.016(3) -0.004(3) -0.002(3) -0.003(3)
N4 0.021(4) 0.031(4) 0.019(3) -0.007(3) -0.002(3) -0.005(3)
N5 0.016(3) 0.025(4) 0.020(3) -0.006(3) 0.001(3) -0.002(3)
N6 0.024(4) 0.026(4) 0.020(3) -0.009(3) 0.000(3) -0.004(3)
N7 0.018(4) 0.029(4) 0.028(4) -0.011(3) 0.002(3) -0.001(3)
N8 0.020(4) 0.025(4) 0.019(3) -0.007(3) 0.001(3) -0.002(3)
N9 0.017(4) 0.028(4) 0.023(4) -0.007(3) 0.000(3) 0.000(3)
N10 0.016(4) 0.027(4) 0.023(4) -0.003(3) 0.001(3) -0.003(3)
N11 0.016(3) 0.020(3) 0.018(3) -0.008(3) -0.003(3) -0.003(3)
N12 0.019(4) 0.019(3) 0.022(3) -0.002(3) -0.001(3) -0.001(3)
N13 0.017(3) 0.021(3) 0.020(3) -0.007(3) -0.003(3) -0.006(3)
N14 0.018(4) 0.025(4) 0.021(3) -0.007(3) -0.004(3) -0.006(3)
N15 0.020(4) 0.024(4) 0.026(4) -0.006(3) -0.003(3) -0.007(3)
N16 0.018(4) 0.025(4) 0.025(4) -0.007(3) -0.001(3) -0.003(3)
N17 0.014(3) 0.028(4) 0.021(3) -0.005(3) 0.001(3) -0.003(3)
N18 0.018(4) 0.029(4) 0.020(3) -0.006(3) 0.001(3) -0.002(3)
N19 0.021(4) 0.023(4) 0.023(4) -0.004(3) -0.001(3) -0.001(3)
N20 0.017(4) 0.026(4) 0.023(4) -0.003(3) -0.004(3) -0.003(3)
N21 0.019(4) 0.030(4) 0.027(4) -0.010(3) 0.000(3) -0.001(3)
N22 0.018(4) 0.024(4) 0.025(4) -0.004(3) 0.000(3) -0.004(3)
N23 0.019(4) 0.017(3) 0.030(4) -0.006(3) -0.001(3) 0.000(3)
N24 0.019(4) 0.022(4) 0.021(3) -0.005(3) 0.000(3) 0.000(3)
N25 0.025(5) 0.053(6) 0.078(7) -0.047(6) 0.011(5) -0.006(4)
N26 0.031(4) 0.040(5) 0.025(4) -0.011(3) 0.005(3) -0.015(4)
N27 0.026(4) 0.026(4) 0.032(4) -0.016(3) -0.003(3) -0.001(3)
N28 0.082(10) 0.076(9) 0.098(11) -0.032(8) 0.017(8) -0.021(8)
C1 0.018(4) 0.017(4) 0.021(4) -0.008(3) 0.001(3) 0.002(3)
C2 0.028(5) 0.015(4) 0.022(4) -0.006(3) -0.005(3) -0.005(3)
C3 0.025(5) 0.020(4) 0.019(4) -0.007(3) -0.001(3) -0.002(3)
C4 0.027(5) 0.023(4) 0.024(4) -0.006(3) 0.002(4) -0.007(4)
C5 0.017(4) 0.025(4) 0.020(4) -0.006(3) -0.004(3) 0.003(3)
C6 0.027(5) 0.022(4) 0.022(4) -0.004(3) 0.008(3) -0.011(4)
C7 0.018(4) 0.027(4) 0.022(4) -0.008(3) -0.005(3) 0.002(3)
C8 0.022(4) 0.019(4) 0.017(4) -0.002(3) 0.005(3) -0.004(3)
C9 0.019(4) 0.023(4) 0.018(4) -0.003(3) 0.001(3) -0.002(3)
C10 0.025(5) 0.018(4) 0.018(4) 0.002(3) 0.002(3) -0.007(3)
C11 0.020(4) 0.033(5) 0.025(4) -0.014(4) -0.005(3) 0.003(4)
C12 0.023(4) 0.018(4) 0.024(4) -0.005(3) 0.006(3) -0.002(3)
C13 0.026(5) 0.030(5) 0.027(4) -0.012(4) 0.003(4) -0.007(4)
C14 0.019(4) 0.025(4) 0.018(4) -0.004(3) 0.001(3) 0.000(3)
C15 0.016(4) 0.026(4) 0.018(4) -0.007(3) -0.001(3) -0.005(3)
C16 0.021(4) 0.029(4) 0.014(4) -0.008(3) 0.004(3) -0.003(3)
C17 0.025(5) 0.028(5) 0.023(4) -0.004(4) -0.009(4) -0.010(4)
C18 0.020(4) 0.029(4) 0.016(4) -0.005(3) -0.003(3) -0.002(3)
C19 0.017(4) 0.021(4) 0.018(4) -0.009(3) 0.002(3) -0.002(3)
C20 0.023(4) 0.025(4) 0.020(4) -0.010(3) -0.001(3) 0.001(3)
C21 0.019(4) 0.024(4) 0.017(4) -0.007(3) -0.003(3) -0.007(3)
C22 0.020(4) 0.024(4) 0.030(5) -0.010(4) -0.001(4) -0.006(3)
C23 0.016(4) 0.017(4) 0.023(4) -0.001(3) 0.003(3) 0.001(3)
C24 0.022(5) 0.030(5) 0.026(4) -0.008(4) 0.003(3) -0.016(4)
C25 0.019(4) 0.019(4) 0.027(4) -0.005(3) 0.001(3) 0.004(3)
C26 0.016(4) 0.017(4) 0.027(4) -0.005(3) 0.002(3) -0.001(3)
C27 0.016(4) 0.019(4) 0.026(4) -0.005(3) 0.004(3) -0.002(3)
C28 0.019(4) 0.025(4) 0.032(5) -0.010(4) 0.002(4) -0.008(3)
C29 0.020(4) 0.031(5) 0.023(4) -0.003(4) -0.003(3) 0.007(4)
C30 0.014(4) 0.023(4) 0.031(4) -0.010(3) 0.003(3) -0.004(3)
C31 0.025(5) 0.026(4) 0.014(4) 0.002(3) -0.001(3) -0.002(4)
C32 0.015(4) 0.021(4) 0.020(4) -0.002(3) 0.005(3) -0.004(3)
C33 0.017(4) 0.021(4) 0.021(4) 0.001(3) 0.000(3) -0.002(3)
C34 0.017(4) 0.016(4) 0.021(4) -0.003(3) 0.001(3) -0.004(3)
C35 0.022(4) 0.027(4) 0.021(4) -0.004(3) -0.008(3) 0.001(4)
C36 0.018(4) 0.017(4) 0.019(4) -0.003(3) 0.005(3) -0.003(3)

loop_
_atom_type_symbol
_atom_type_description
_atom_type_scat_dispersion_real
_atom_type_scat_dispersion_imag
_atom_type_scat_source
C C 0.0033 0.0016 'International Tables Vol C Tables 4.2.6.8 and 6.1.1.4'
H H 0.0000 0.0000 'International Tables Vol C Tables 4.2.6.8 and 6.1.1.4'
N N 0.0061 0.0033 'International Tables Vol C Tables 4.2.6.8 and 6.1.1.4'
O O 0.0106 0.0060 'International Tables Vol C Tables 4.2.6.8 and 6.1.1.4'
Cs Cs -0.3680 2.1192 'International Tables Vol C Tables 4.2.6.8 and 6.1.1.4'
U U -9.6767 9.6646 'International Tables Vol C Tables 4.2.6.8 and 6.1.1.4'

loop_
_geom_angle_atom_site_label_1
_geom_angle_atom_site_label_2
_geom_angle_atom_site_label_3
_geom_angle
_geom_angle_site_symmetry_1
_geom_angle_site_symmetry_3
O1 U1 O2 177.6(4) . .
O1 U1 O13 94.4(3) . .
O2 U1 O13 88.0(3) . .
O1 U1 O13 89.2(3) . 2_766
O2 U1 O13 91.7(3) . 2_766
O13 U1 O13 68.9(3) . 2_766
O1 U1 O14 91.4(4) . .
O2 U1 O14 86.7(3) . .
O13 U1 O14 144.9(3) . .
O13 U1 O14 76.6(3) 2_766 .
O1 U1 O7 90.0(3) . .
O2 U1 O7 90.6(3) . .
O13 U1 O7 72.9(2) . .
O13 U1 O7 141.6(2) 2_766 .
O14 U1 O7 141.8(3) . .
O1 U1 O15 90.8(4) . .
O2 U1 O15 87.2(3) . .
O13 U1 O15 141.8(3) . .
O13 U1 O15 149.2(3) 2_766 .
O14 U1 O15 72.6(3) . .
O7 U1 O15 69.2(3) . .
O3 U2 O4 175.9(3) . .
O3 U2 O22 87.7(2) . 2_655
O4 U2 O22 88.2(2) . 2_655
O3 U2 O22 91.2(3) . .
O4 U2 O22 86.8(3) . .
O22 U2 O22 69.9(2) 2_655 .
O3 U2 O23 93.3(3) . .
O4 U2 O23 86.4(3) . .
O22 U2 O23 78.5(2) 2_655 .
O22 U2 O23 147.9(2) . .
O3 U2 O16 90.0(2) . .
O4 U2 O16 92.9(2) . .
O22 U2 O16 142.3(2) 2_655 .
O22 U2 O16 72.5(2) . .
O23 U2 O16 139.2(2) . .
O3 U2 O24 72.6(3) . .
O4 U2 O24 111.1(3) . .
O22 U2 O24 142.8(2) 2_655 .
O22 U2 O24 139.4(2) . .
O23 U2 O24 71.7(2) . .
O16 U2 O24 70.6(2) . .
O3 U2 O25 116.6(3) . .
O4 U2 O25 67.2(3) . .
O22 U2 O25 143.0(3) 2_655 .
O22 U2 O25 131.8(2) . .
O23 U2 O25 73.0(3) . .
O16 U2 O25 69.3(3) . .
O24 U2 O25 44.1(3) . .
O5 U3 O6 176.3(3) . .
O5 U3 O33 89.3(3) . .
O6 U3 O33 94.4(3) . .
O5 U3 O33 95.3(3) . 2_665
O6 U3 O33 86.6(3) . 2_665
O33 U3 O33 66.6(2) . 2_665
O5 U3 O31 84.8(3) . .
O6 U3 O31 93.0(3) . .
O33 U3 O31 133.0(2) . .
O33 U3 O31 67.7(2) 2_665 .
O5 U3 O27 90.6(3) . .
O6 U3 O27 90.5(3) . .
O33 U3 O27 65.8(2) . .
O33 U3 O27 131.9(2) 2_665 .
O31 U3 O27 160.3(2) . .
O5 U3 O28 93.2(3) . .
O6 U3 O28 84.8(3) . .
O33 U3 O28 115.9(2) . .
O33 U3 O28 171.2(2) 2_665 .
O31 U3 O28 110.9(2) . .
O27 U3 O28 50.1(2) . .
O5 U3 O30 88.3(3) . .
O6 U3 O30 88.0(3) . .
O33 U3 O30 176.5(2) . .
O33 U3 O30 116.2(2) 2_665 .
O31 U3 O30 49.3(2) . .
O27 U3 O30 111.6(2) . .
O28 U3 O30 61.7(2) . .
O34B Cs1 O10 83.2(8) 2_666 2_666
O34B Cs1 O10 109.8(8) . 2_666
O34A Cs1 O10 97.7(9) . 2_666
O34B Cs1 O13 141.6(8) 2_666 .
O34B Cs1 O13 114.3(8) . .
O34A Cs1 O13 130.1(9) . .
O10 Cs1 O13 132.17(17) 2_666 .
O10 Cs1 O34A 94.8(9) 2_666 2_666
O13 Cs1 O34A 122.2(8) . 2_666
O34B Cs1 O12 92.8(9) 2_666 2_666
O34B Cs1 O12 97.3(9) . 2_666
O34A Cs1 O12 111.6(9) . 2_666
O10 Cs1 O12 66.15(17) 2_666 2_666
O13 Cs1 O12 90.36(18) . 2_666
O34A Cs1 O12 79.2(7) 2_666 2_666
O34B Cs1 O8 81.9(9) 2_666 2_666
O34B Cs1 O8 100.0(9) . 2_666
O34A Cs1 O8 76.4(9) . 2_666
O10 Cs1 O8 62.41(17) 2_666 2_666
O13 Cs1 O8 124.24(18) . 2_666
O34A Cs1 O8 105.0(8) 2_666 2_666
O12 Cs1 O8 128.56(16) 2_666 2_666
O34B Cs1 O14 135.9(9) 2_666 2_766
O34B Cs1 O14 125.9(9) . 2_766
O34A Cs1 O14 116.9(9) . 2_766
O10 Cs1 O14 110.96(19) 2_666 2_766
O13 Cs1 O14 54.2(2) . 2_766
O34A Cs1 O14 145.7(8) 2_666 2_766
O12 Cs1 O14 131.24(18) 2_666 2_766
O8 Cs1 O14 70.21(19) 2_666 2_766
O34B Cs1 O9 97.6(8) 2_666 .
O34B Cs1 O9 71.3(8) . .
O34A Cs1 O9 82.4(9) . .
O10 Cs1 O9 177.18(16) 2_666 .
O13 Cs1 O9 47.95(16) . .
O34A Cs1 O9 86.9(9) 2_666 .
O12 Cs1 O9 116.47(15) 2_666 .
O8 Cs1 O9 114.96(15) 2_666 .
O14 Cs1 O9 66.63(18) 2_766 .
O34B Cs1 O7 100.4(8) 2_666 .
O34B Cs1 O7 79.2(9) . .
O34A Cs1 O7 102.6(9) . .
O10 Cs1 O7 126.70(16) 2_666 .
O13 Cs1 O7 49.44(16) . .
O34A Cs1 O7 77.3(8) 2_666 .
O12 Cs1 O7 60.57(15) 2_666 .
O8 Cs1 O7 170.70(15) 2_666 .
O14 Cs1 O7 102.64(18) 2_766 .
O9 Cs1 O7 55.90(13) . .
O34B Cs1 O11 91.7(9) 2_666 .
O34B Cs1 O11 83.1(9) . .
O34A Cs1 O11 72.0(9) . .
O10 Cs1 O11 122.43(17) 2_666 .
O13 Cs1 O11 81.16(18) . .
O34A Cs1 O11 102.2(7) 2_666 .
O12 Cs1 O11 170.80(17) 2_666 .
O8 Cs1 O11 60.10(17) 2_666 .
O14 Cs1 O11 45.01(17) 2_766 .
O9 Cs1 O11 54.89(15) . .
O7 Cs1 O11 110.68(15) . .
O22 Cs2 O20 135.64(16) . .
O22 Cs2 O35A 115.8(8) . .
O20 Cs2 O35A 101.5(8) . .
O22 Cs2 O35A 136.1(8) . 2_755
O20 Cs2 O35A 86.0(8) . 2_755
O22 Cs2 O18 92.80(16) . .
O20 Cs2 O18 64.75(17) . .
O35A Cs2 O18 87.2(9) . .
O35A Cs2 O18 95.7(8) 2_755 .
O22 Cs2 O35B 134.4(8) . 2_755
O20 Cs2 O35B 79.4(8) . 2_755
O18 Cs2 O35B 76.2(9) . 2_755
O22 Cs2 O35B 115.5(8) . .
O20 Cs2 O35B 107.7(8) . .
O18 Cs2 O35B 106.5(8) . .
O22 Cs2 O17 126.41(15) . 2_755
O20 Cs2 O17 62.94(18) . 2_755
O35A Cs2 O17 101.4(8) . 2_755
O35A Cs2 O17 79.4(8) 2_755 2_755
O18 Cs2 O17 127.67(16) . 2_755
O35B Cs2 O17 92.8(9) 2_755 2_755
O35B Cs2 O17 87.8(9) . 2_755
O22 Cs2 O19 83.15(15) . 2_755
O20 Cs2 O19 122.35(17) . 2_755
O35A Cs2 O19 88.9(9) . 2_755
O35A Cs2 O19 83.1(8) 2_755 2_755
O18 Cs2 O19 172.55(16) . 2_755
O35B Cs2 O19 102.2(8) 2_755 2_755
O35B Cs2 O19 69.9(8) . 2_755
O17 Cs2 O19 59.41(16) 2_755 2_755
O22 Cs2 O23 54.46(15) . 2_655
O20 Cs2 O23 115.18(16) . 2_655
O35A Cs2 O23 132.2(9) . 2_655
O35A Cs2 O23 129.0(8) 2_755 2_655
O18 Cs2 O23 135.17(15) . 2_655
O35B Cs2 O23 148.2(8) 2_755 2_655
O35B Cs2 O23 114.8(8) . 2_655
O17 Cs2 O23 72.05(16) 2_755 2_655
O19 Cs2 O23 46.08(15) 2_755 2_655
O22 Cs2 O16 49.91(13) . .
O20 Cs2 O16 125.56(16) . .
O35A Cs2 O16 76.2(8) . .
O35A Cs2 O16 98.8(7) 2_755 .
O18 Cs2 O16 60.81(14) . .
O35B Cs2 O16 87.7(9) 2_755 .
O35B Cs2 O16 87.7(9) . .
O17 Cs2 O16 171.35(15) 2_755 .
O19 Cs2 O16 112.04(14) 2_755 .
O23 Cs2 O16 103.27(14) 2_655 .
O22 Cs2 O21 46.45(15) . 2_755
O20 Cs2 O21 177.91(15) . 2_755
O35A Cs2 O21 76.7(8) . 2_755
O35A Cs2 O21 91.9(8) 2_755 2_755
O18 Cs2 O21 115.92(15) . 2_755
O35B Cs2 O21 98.8(8) 2_755 2_755
O35B Cs2 O21 70.2(8) . 2_755
O17 Cs2 O21 116.30(16) 2_755 2_755
O19 Cs2 O21 56.90(15) 2_755 2_755
O23 Cs2 O21 65.90(15) 2_655 2_755
O16 Cs2 O21 55.14(13) . 2_755
C1 O7 U1 142.7(6) . .
C1 O7 Cs1 114.4(5) . .
U1 O7 Cs1 102.52(18) . .
C4 O8 Cs1 121.5(6) . 2_666
C7 O9 Cs1 119.9(5) . .
C10 O10 Cs1 119.5(5) . 2_666
C13 O11 Cs1 113.8(6) . .
C16 O12 Cs1 114.8(5) . 2_666
U1 O13 U1 111.1(3) . 2_766
U1 O13 Cs1 123.1(3) . .
U1 O13 Cs1 114.8(3) 2_766 .
U1 O13 H13 104.0 . .
U1 O13 H13 110.1 2_766 .
Cs1 O13 H13 90.1 . .
U1 O14 Cs1 104.7(3) . 2_766
U1 O14 H14A 131.3 . .
Cs1 O14 H14A 76.8 2_766 .
U1 O14 H14B 117.6 . .
Cs1 O14 H14B 79.8 2_766 .
H14A O14 H14B 110.6 . .
U1 O15 H15A 122.2 . .
U1 O15 H15B 121.8 . .
H15A O15 H15B 114.9 . .
C19 O16 U2 140.3(5) . .
C19 O16 Cs2 117.5(5) . .
U2 O16 Cs2 102.03(17) . .
C22 O17 Cs2 120.5(6) . 2_755
C25 O18 Cs2 119.9(5) . .
C28 O19 Cs2 120.5(5) . 2_755
C31 O20 Cs2 120.8(5) . .
C34 O21 Cs2 118.3(5) . 2_755
U2 O22 U2 110.1(2) 2_655 .
U2 O22 Cs2 115.8(2) 2_655 .
U2 O22 Cs2 121.9(2) . .
U2 O22 H22 109.2 2_655 .
U2 O22 H22 103.2 . .
Cs2 O22 H22 93.6 . .
U2 O23 Cs2 100.3(2) . 2_655
U2 O23 H23A 125.1 . .
Cs2 O23 H23A 80.0 2_655 .
U2 O23 H23B 124.3 . .
Cs2 O23 H23B 79.7 2_655 .
H23A O23 H23B 109.8 . .
N25 O24 U2 100.8(8) . .
N25 O25 U2 100.2(8) . .
N26 O27 U3 97.4(5) . .
N26 O28 U3 97.5(5) . .
N27 O30 U3 96.9(5) . .
N27 O31 U3 98.9(5) . .
U3 O33 U3 113.4(2) . 2_665
U3 O33 H33 122.3 . .
U3 O33 H33 110.6 2_665 .
Cs1 O34A Cs1 145.9(15) . 2_666
Cs1 O34B Cs1 152.6(16) 2_666 .
Cs2 O35A Cs2 157.2(15) . 2_755
Cs2 O35B Cs2 145.1(15) 2_755 .
H39A O39 H39B 116.1 . .
Cs2 O41 H41A 70.4 2_655 .
Cs2 O41 H41B 152.4 2_655 .
H41A O41 H41B 102.3 . .
H42A O42 H42B 106.1 . .
C1 N1 C2 112.6(7) . .
C1 N1 C18 123.5(7) . 2_666
C2 N1 C18 123.8(7) . 2_666
C1 N2 C5 124.1(7) . .
C1 N2 C3 112.9(6) . .
C5 N2 C3 122.5(7) . .
C4 N3 C3 112.5(7) . .
C4 N3 C6 121.3(8) . .
C3 N3 C6 125.2(7) . .
C4 N4 C2 113.1(7) . .
C4 N4 C17 120.9(8) . 2_666
C2 N4 C17 125.0(7) . 2_666
C7 N5 C5 122.5(7) . .
C7 N5 C8 111.8(7) . .
C5 N5 C8 123.0(7) . .
C7 N6 C11 123.4(7) . .
C7 N6 C9 112.9(7) . .
C11 N6 C9 123.2(7) . .
C10 N7 C12 122.0(8) . .
C10 N7 C9 112.4(7) . .
C12 N7 C9 125.2(7) . .
C10 N8 C6 122.9(7) . .
C10 N8 C8 112.6(7) . .
C6 N8 C8 124.5(7) . .
C13 N9 C11 122.7(8) . .
C13 N9 C14 112.5(7) . .
C11 N9 C14 124.3(7) . .
C13 N10 C17 123.5(7) . .
C13 N10 C15 112.4(7) . .
C17 N10 C15 122.2(8) . .
C16 N11 C18 122.6(7) . .
C16 N11 C15 111.7(7) . .
C18 N11 C15 123.5(7) . .
C16 N12 C12 122.4(7) . .
C16 N12 C14 112.9(7) . .
C12 N12 C14 123.2(7) . .
C19 N13 C36 123.7(7) . 2_755
C19 N13 C20 112.6(6) . .
C36 N13 C20 123.6(7) 2_755 .
C19 N14 C23 124.0(7) . .
C19 N14 C21 111.7(7) . .
C23 N14 C21 123.7(7) . .
C22 N15 C21 113.3(7) . .
C22 N15 C24 121.2(7) . .
C21 N15 C24 124.0(7) . .
C22 N16 C20 112.8(7) . .
C22 N16 C35 122.3(8) . 2_755
C20 N16 C35 124.2(7) . 2_755
C25 N17 C26 113.4(7) . .
C25 N17 C23 120.3(7) . .
C26 N17 C23 125.1(7) . .
C25 N18 C29 122.4(7) . .
C25 N18 C27 112.9(7) . .
C29 N18 C27 124.7(7) . .
C28 N19 C27 113.2(7) . .
C28 N19 C30 121.8(7) . .
C27 N19 C30 123.4(7) . .
C28 N20 C24 123.0(8) . .
C28 N20 C26 112.9(7) . .
C24 N20 C26 124.0(8) . .
C31 N21 C29 121.9(8) . .
C31 N21 C32 113.1(7) . .
C29 N21 C32 123.6(7) . .
C31 N22 C35 122.8(7) . .
C31 N22 C33 112.5(7) . .
C35 N22 C33 124.6(8) . .
C34 N23 C36 123.1(7) . .
C34 N23 C33 111.7(7) . .
C36 N23 C33 123.1(7) . .
C34 N24 C30 123.3(7) . .
C34 N24 C32 113.2(7) . .
C30 N24 C32 123.4(7) . .
O26 N25 O24 123.7(11) . .
O26 N25 O25 122.4(12) . .
O24 N25 O25 113.8(10) . .
O29 N26 O28 123.3(8) . .
O29 N26 O27 121.7(8) . .
O28 N26 O27 115.0(7) . .
O29 N26 U3 178.9(7) . .
O28 N26 U3 57.7(4) . .
O27 N26 U3 57.3(4) . .
O32 N27 O30 122.5(8) . .
O32 N27 O31 122.6(8) . .
O30 N27 O31 115.0(7) . .
O37 N28 O36 116.4(15) . .
O37 N28 O38 124.7(17) . .
O36 N28 O38 117.6(16) . .
O7 C1 N2 125.8(7) . .
O7 C1 N1 124.9(7) . .
N2 C1 N1 109.3(7) . .
N4 C2 N1 115.6(7) . .
N4 C2 C3 102.8(7) . .
N1 C2 C3 102.5(6) . .
N4 C2 H2 111.7 . .
N1 C2 H2 111.7 . .
C3 C2 H2 111.7 . .
N3 C3 N2 113.5(7) . .
N3 C3 C2 103.5(7) . .
N2 C3 C2 102.5(6) . .
N3 C3 H3 112.2 . .
N2 C3 H3 112.2 . .
C2 C3 H3 112.2 . .
O8 C4 N3 126.5(8) . .
O8 C4 N4 125.4(8) . .
N3 C4 N4 108.0(8) . .
N5 C5 N2 112.5(7) . .
N5 C5 H5A 109.1 . .
N2 C5 H5A 109.1 . .
N5 C5 H5B 109.1 . .
N2 C5 H5B 109.1 . .
H5A C5 H5B 107.8 . .
N8 C6 N3 114.2(7) . .
N8 C6 H6A 108.7 . .
N3 C6 H6A 108.7 . .
N8 C6 H6B 108.7 . .
N3 C6 H6B 108.7 . .
H6A C6 H6B 107.6 . .
O9 C7 N6 125.7(8) . .
O9 C7 N5 125.7(8) . .
N6 C7 N5 108.6(7) . .
N8 C8 N5 113.5(7) . .
N8 C8 C9 104.0(7) . .
N5 C8 C9 103.9(6) . .
N8 C8 H8 111.6 . .
N5 C8 H8 111.6 . .
C9 C8 H8 111.6 . .
N7 C9 N6 113.6(7) . .
N7 C9 C8 103.0(7) . .
N6 C9 C8 102.6(6) . .
N7 C9 H9 112.3 . .
N6 C9 H9 112.3 . .
C8 C9 H9 112.3 . .
O10 C10 N7 125.7(9) . .
O10 C10 N8 126.5(8) . .
N7 C10 N8 107.8(7) . .
N9 C11 N6 114.2(7) . .
N9 C11 H11A 108.7 . .
N6 C11 H11A 108.7 . .
N9 C11 H11B 108.7 . .
N6 C11 H11B 108.7 . .
H11A C11 H11B 107.6 . .
N7 C12 N12 114.3(7) . .
N7 C12 H12A 108.7 . .
N12 C12 H12A 108.7 . .
N7 C12 H12B 108.7 . .
N12 C12 H12B 108.7 . .
H12A C12 H12B 107.6 . .
O11 C13 N10 125.9(9) . .
O11 C13 N9 125.3(9) . .
N10 C13 N9 108.8(8) . .
N12 C14 N9 114.9(7) . .
N12 C14 C15 103.2(6) . .
N9 C14 C15 103.3(6) . .
N12 C14 H14 111.6 . .
N9 C14 H14 111.6 . .
C15 C14 H14 111.6 . .
N11 C15 N10 113.6(6) . .
N11 C15 C14 103.6(6) . .
N10 C15 C14 102.9(7) . .
N11 C15 H15 112.0 . .
N10 C15 H15 112.0 . .
C14 C15 H15 112.0 . .
O12 C16 N12 126.2(8) . .
O12 C16 N11 125.4(8) . .
N12 C16 N11 108.5(7) . .
N10 C17 N4 112.0(7) . 2_666
N10 C17 H17A 109.2 . .
N4 C17 H17A 109.2 2_666 .
N10 C17 H17B 109.2 . .
N4 C17 H17B 109.2 2_666 .
H17A C17 H17B 107.9 . .
N11 C18 N1 112.2(7) . 2_666
N11 C18 H18A 109.2 . .
N1 C18 H18A 109.2 2_666 .
N11 C18 H18B 109.2 . .
N1 C18 H18B 109.2 2_666 .
H18A C18 H18B 107.9 . .
O16 C19 N13 125.3(7) . .
O16 C19 N14 124.1(7) . .
N13 C19 N14 110.6(7) . .
N16 C20 N13 115.1(7) . .
N16 C20 C21 102.8(7) . .
N13 C20 C21 102.1(6) . .
N16 C20 H20 112.0 . .
N13 C20 H20 112.0 . .
C21 C20 H20 112.0 . .
N15 C21 N14 114.3(7) . .
N15 C21 C20 102.8(7) . .
N14 C21 C20 103.0(6) . .
N15 C21 H21 112.0 . .
N14 C21 H21 112.0 . .
C20 C21 H21 112.0 . .
O17 C22 N16 125.7(8) . .
O17 C22 N15 126.1(8) . .
N16 C22 N15 108.2(8) . .
N14 C23 N17 113.4(7) . .
N14 C23 H23C 108.9 . .
N17 C23 H23C 108.9 . .
N14 C23 H23D 108.9 . .
N17 C23 H23D 108.9 . .
H23C C23 H23D 107.7 . .
N20 C24 N15 113.8(7) . .
N20 C24 H24A 108.8 . .
N15 C24 H24A 108.8 . .
N20 C24 H24B 108.8 . .
N15 C24 H24B 108.8 . .
H24A C24 H24B 107.7 . .
O18 C25 N17 126.2(8) . .
O18 C25 N18 126.5(8) . .
N17 C25 N18 107.2(7) . .
N17 C26 N20 115.5(7) . .
N17 C26 C27 103.5(7) . .
N20 C26 C27 102.2(7) . .
N17 C26 H26 111.6 . .
N20 C26 H26 111.6 . .
C27 C26 H26 111.6 . .
N19 C27 N18 115.0(7) . .
N19 C27 C26 103.5(7) . .
N18 C27 C26 102.8(6) . .
N19 C27 H27 111.6 . .
N18 C27 H27 111.6 . .
C26 C27 H27 111.6 . .
O19 C28 N19 126.6(9) . .
O19 C28 N20 125.3(8) . .
N19 C28 N20 108.0(8) . .
N21 C29 N18 114.5(7) . .
N21 C29 H29A 108.6 . .
N18 C29 H29A 108.6 . .
N21 C29 H29B 108.6 . .
N18 C29 H29B 108.6 . .
H29A C29 H29B 107.6 . .
N19 C30 N24 114.5(7) . .
N19 C30 H30A 108.6 . .
N24 C30 H30A 108.6 . .
N19 C30 H30B 108.6 . .
N24 C30 H30B 108.6 . .
H30A C30 H30B 107.6 . .
O20 C31 N22 127.0(9) . .
O20 C31 N21 125.7(9) . .
N22 C31 N21 107.3(7) . .
N21 C32 N24 114.3(7) . .
N21 C32 C33 102.9(7) . .
N24 C32 C33 102.1(6) . .
N21 C32 H32 112.2 . .
N24 C32 H32 112.2 . .
C33 C32 H32 112.2 . .
N22 C33 N23 113.9(7) . .
N22 C33 C32 104.1(7) . .
N23 C33 C32 104.0(7) . .
N22 C33 H33A 111.4 . .
N23 C33 H33A 111.4 . .
C32 C33 H33A 111.4 . .
O21 C34 N24 125.9(8) . .
O21 C34 N23 125.1(8) . .
N24 C34 N23 108.9(7) . .
N22 C35 N16 114.2(7) . 2_755
N22 C35 H35A 108.7 . .
N16 C35 H35A 108.7 2_755 .
N22 C35 H35B 108.7 . .
N16 C35 H35B 108.7 2_755 .
H35A C35 H35B 107.6 . .
N23 C36 N13 113.2(7) . 2_755
N23 C36 H36A 108.9 . .
N13 C36 H36A 108.9 2_755 .
N23 C36 H36B 108.9 . .
N13 C36 H36B 108.9 2_755 .
H36A C36 H36B 107.8 . .

loop_
_geom_bond_atom_site_label_1
_geom_bond_atom_site_label_2
_geom_bond_distance
_geom_bond_site_symmetry_2
U1 O1 1.763(7) .
U1 O2 1.775(7) .
U1 O13 2.332(8) .
U1 O13 2.338(7) 2_766
U1 O14 2.415(9) .
U1 O7 2.456(6) .
U1 O15 2.470(9) .
U2 O3 1.764(6) .
U2 O4 1.765(6) .
U2 O22 2.319(5) 2_655
U2 O22 2.346(6) .
U2 O23 2.417(6) .
U2 O16 2.440(5) .
U2 O24 2.762(10) .
U2 O25 2.769(12) .
U3 O5 1.779(6) .
U3 O6 1.781(6) .
U3 O33 2.329(6) .
U3 O33 2.332(6) 2_665
U3 O31 2.539(6) .
U3 O27 2.540(7) .
U3 O28 2.552(6) .
U3 O30 2.583(6) .
Cs1 O34B 3.03(2) 2_666
Cs1 O34B 3.041(10) .
Cs1 O34A 3.044(10) .
Cs1 O10 3.060(6) 2_666
Cs1 O13 3.101(7) .
Cs1 O34A 3.13(3) 2_666
Cs1 O12 3.133(7) 2_666
Cs1 O8 3.214(8) 2_666
Cs1 O14 3.352(10) 2_766
Cs1 O9 3.603(6) .
Cs1 O7 3.616(6) .
Cs1 O11 3.621(8) .
Cs2 O22 3.044(6) .
Cs2 O20 3.068(6) .
Cs2 O35A 3.08(4) .
Cs2 O35A 3.13(4) 2_755
Cs2 O18 3.159(6) .
Cs2 O35B 3.17(4) 2_755
Cs2 O35B 3.22(4) .
Cs2 O17 3.262(8) 2_755
Cs2 O19 3.447(7) 2_755
Cs2 O23 3.458(7) 2_655
Cs2 O16 3.569(6) .
Cs2 O21 3.635(6) 2_755
O7 C1 1.235(10) .
O8 C4 1.227(12) .
O8 Cs1 3.214(8) 2_666
O9 C7 1.223(10) .
O10 C10 1.215(11) .
O10 Cs1 3.060(6) 2_666
O11 C13 1.213(11) .
O12 C16 1.228(11) .
O12 Cs1 3.133(7) 2_666
O13 U1 2.338(7) 2_766
O13 H13 0.8538 .
O14 Cs1 3.352(10) 2_766
O14 H14A 0.9602 .
O14 H14B 0.8139 .
O15 H15A 0.8210 .
O15 H15B 0.8364 .
O16 C19 1.255(10) .
O17 C22 1.230(11) .
O17 Cs2 3.262(8) 2_755
O18 C25 1.210(10) .
O19 C28 1.237(11) .
O19 Cs2 3.447(7) 2_755
O20 C31 1.204(11) .
O21 C34 1.229(10) .
O21 Cs2 3.635(6) 2_755
O22 U2 2.319(5) 2_655
O22 H22 0.9535 .
O23 Cs2 3.458(7) 2_655
O23 H23A 0.8440 .
O23 H23B 0.9221 .
O24 N25 1.236(14) .
O25 N25 1.243(13) .
O26 N25 1.235(12) .
O27 N26 1.291(10) .
O28 N26 1.268(11) .
O29 N26 1.206(10) .
O30 N27 1.263(10) .
O31 N27 1.270(10) .
O32 N27 1.212(10) .
O33 U3 2.332(6) 2_665
O33 H33 0.7622 .
O36 N28 1.33(2) .
O37 N28 1.173(17) .
O38 N28 1.361(18) .
O39 H39A 0.9047 .
O39 H39B 0.9933 .
O41 H41A 0.8305 .
O41 H41B 0.9716 .
O42 H42A 0.9279 .
O42 H42B 0.8443 .
N1 C1 1.353(11) .
N1 C2 1.464(10) .
N1 C18 1.473(10) 2_666
N2 C1 1.337(10) .
N2 C5 1.455(10) .
N2 C3 1.466(10) .
N3 C4 1.366(11) .
N3 C3 1.437(11) .
N3 C6 1.452(10) .
N4 C4 1.368(11) .
N4 C2 1.434(12) .
N4 C17 1.470(10) 2_666
N5 C7 1.385(11) .
N5 C5 1.440(11) .
N5 C8 1.450(10) .
N6 C7 1.347(11) .
N6 C11 1.447(11) .
N6 C9 1.471(10) .
N7 C10 1.370(11) .
N7 C12 1.433(11) .
N7 C9 1.464(11) .
N8 C10 1.386(12) .
N8 C6 1.428(11) .
N8 C8 1.437(11) .
N9 C13 1.364(11) .
N9 C11 1.435(11) .
N9 C14 1.447(11) .
N10 C13 1.353(12) .
N10 C17 1.439(11) .
N10 C15 1.460(10) .
N11 C16 1.373(11) .
N11 C18 1.437(11) .
N11 C15 1.460(10) .
N12 C16 1.369(11) .
N12 C12 1.436(10) .
N12 C14 1.443(11) .
N13 C19 1.338(11) .
N13 C36 1.447(10) 2_755
N13 C20 1.464(10) .
N14 C19 1.348(10) .
N14 C23 1.443(10) .
N14 C21 1.465(10) .
N15 C22 1.368(12) .
N15 C21 1.419(11) .
N15 C24 1.469(10) .
N16 C22 1.355(11) .
N16 C20 1.437(11) .
N16 C35 1.457(11) 2_755
N17 C25 1.380(11) .
N17 C26 1.428(10) .
N17 C23 1.463(10) .
N18 C25 1.381(11) .
N18 C29 1.444(11) .
N18 C27 1.446(11) .
N19 C28 1.360(11) .
N19 C27 1.430(11) .
N19 C30 1.448(11) .
N20 C28 1.369(12) .
N20 C24 1.437(11) .
N20 C26 1.447(11) .
N21 C31 1.382(12) .
N21 C29 1.438(12) .
N21 C32 1.444(11) .
N22 C31 1.382(12) .
N22 C35 1.428(11) .
N22 C33 1.439(11) .
N23 C34 1.375(11) .
N23 C36 1.444(11) .
N23 C33 1.446(11) .
N24 C34 1.339(11) .
N24 C30 1.454(11) .
N24 C32 1.464(10) .
C2 C3 1.558(11) .
C2 H2 0.9800 .
C3 H3 0.9800 .
C5 H5A 0.9700 .
C5 H5B 0.9700 .
C6 H6A 0.9700 .
C6 H6B 0.9700 .
C8 C9 1.548(12) .
C8 H8 0.9800 .
C9 H9 0.9800 .
C11 H11A 0.9700 .
C11 H11B 0.9700 .
C12 H12A 0.9700 .
C12 H12B 0.9700 .
C14 C15 1.552(12) .
C14 H14 0.9800 .
C15 H15 0.9800 .
C17 N4 1.470(10) 2_666
C17 H17A 0.9700 .
C17 H17B 0.9700 .
C18 N1 1.473(10) 2_666
C18 H18A 0.9700 .
C18 H18B 0.9700 .
C20 C21 1.572(11) .
C20 H20 0.9800 .
C21 H21 0.9800 .
C23 H23C 0.9700 .
C23 H23D 0.9700 .
C24 H24A 0.9700 .
C24 H24B 0.9700 .
C26 C27 1.566(11) .
C26 H26 0.9800 .
C27 H27 0.9800 .
C29 H29A 0.9700 .
C29 H29B 0.9700 .
C30 H30A 0.9700 .
C30 H30B 0.9700 .
C32 C33 1.551(12) .
C32 H32 0.9800 .
C33 H33A 0.9800 .
C35 N16 1.457(11) 2_755
C35 H35A 0.9700 .
C35 H35B 0.9700 .
C36 N13 1.447(10) 2_755
C36 H36A 0.9700 .
C36 H36B 0.9700 .

loop_
_geom_hbond_atom_site_label_D
_geom_hbond_atom_site_label_H
_geom_hbond_atom_site_label_A
_geom_hbond_distance_DH
_geom_hbond_distance_HA
_geom_hbond_distance_DA
_geom_hbond_angle_DHA
_geom_hbond_site_symmetry_A
O13 H13 O9 0.85 1.95 2.762(9) 159.1 .
O14 H14A O11 0.96 1.74 2.680(10) 165.5 2_766
O15 H15B O37 0.84 1.91 2.719(16) 163.8 2_756
O15 H15A O40 0.82 1.94 2.703(13) 153.2 .
O22 H22 O21 0.95 1.79 2.689(8) 156.6 2_755
O23 H23A O19 0.84 1.94 2.703(9) 150.2 1_455
O23 H23B O41 0.92 1.75 2.650(11) 165.2 .
O33 H33 O24 0.76 2.26 2.972(13) 155.4 .
O39 H39A O8 0.90 1.91 2.708(11) 145.5 1_655
O39 H39B O38 0.99 1.82 2.762(18) 157.6 .
O41 H41A O17 0.83 1.90 2.695(10) 160.9 1_455
O41 H41B O42 0.97 2.13 2.82(2) 127.5 1_455
O42 H42A O38 0.93 2.25 2.85(3) 121.5 .
O42 H42B O43 0.84 1.86 2.57(2) 140.4 .
